data_4511051
loop_
_publ_author_name
'Liu, Can'
'Ding, You-Bang'
'Shi, Xu-Hua'
'Zhang, Dan'
'Hu, Mei-Hong'
'Yin, Ye-Gao'
'Li, Dan'

_publ_section_title
;
 Interpenetrating Metal&#x2212;Organic Frameworks Assembled from
 Polypyridine Ligands and Cyanocuprate Catenations
;
_journal_issue 3
_journal_name_full 'Crystal Growth &amp; Design'
_journal_page_first 1275
_journal_paper_doi 10.1021/cg801217j
_journal_volume 9
_journal_year 2009
_chemical_formula_sum 'C24 H14 Cu3 N6'
_chemical_formula_weight 577.03
_chemical_name_systematic
; 
 ? 
;
_space_group_IT_number 60
_symmetry_cell_setting orthorhombic
_symmetry_space_group_name_Hall '-P 2n 2ab'
_symmetry_space_group_name_H-M 'P b c n'
_atom_sites_solution_hydrogens geom
_atom_sites_solution_primary direct
_atom_sites_solution_secondary difmap
_audit_creation_method SHELXL-97
_cell_angle_alpha 90.00
_cell_angle_beta 90.00
_cell_angle_gamma 90.00
_cell_formula_units_Z 4
_cell_length_a 6.8385(12)
_cell_length_b 15.397(3)
_cell_length_c 21.537(4)
_cell_measurement_temperature 273(2)
_cell_volume 2267.7(7)
_computing_cell_refinement 'Bruker SMART'
_computing_data_collection 'Bruker SMART'
_computing_data_reduction 'Bruker SAINT'
_computing_molecular_graphics 'Bruker SHELXTL'
_computing_publication_material 'Bruker SHELXTL'
_computing_structure_refinement 'SHELXL-97 (Sheldrick, 1997)'
_computing_structure_solution 'SHELXS-97 (Sheldrick, 1990)'
_diffrn_ambient_temperature 273(2)
_diffrn_measured_fraction_theta_full 0.982
_diffrn_measured_fraction_theta_max 0.982
_diffrn_measurement_device_type 'Bruker APEX area-detector'
_diffrn_measurement_method '\f and \w'
_diffrn_radiation_monochromator graphite
_diffrn_radiation_source 'fine-focus sealed tube'
_diffrn_radiation_type MoK\a
_diffrn_radiation_wavelength 0.71073
_diffrn_reflns_av_R_equivalents 0.0657
_diffrn_reflns_av_sigmaI/netI 0.0536
_diffrn_reflns_limit_h_max 6
_diffrn_reflns_limit_h_min -9
_diffrn_reflns_limit_k_max 18
_diffrn_reflns_limit_k_min -20
_diffrn_reflns_limit_l_max 28
_diffrn_reflns_limit_l_min -27
_diffrn_reflns_number 14516
_diffrn_reflns_theta_full 28.31
_diffrn_reflns_theta_max 28.31
_diffrn_reflns_theta_min 1.89
_exptl_absorpt_coefficient_mu 2.812
_exptl_absorpt_correction_T_max 0.656
_exptl_absorpt_correction_T_min 0.532
_exptl_absorpt_correction_type multi-scan
_exptl_absorpt_process_details '(SADABS; Bruker, 2002)'
_exptl_crystal_colour yellow
_exptl_crystal_density_diffrn 1.690
_exptl_crystal_density_meas ?
_exptl_crystal_density_method 'not measured'
_exptl_crystal_description flake
_exptl_crystal_F_000 1148
_exptl_crystal_size_max 0.26
_exptl_crystal_size_mid 0.19
_exptl_crystal_size_min 0.15
_refine_diff_density_max 0.545
_refine_diff_density_min -0.275
_refine_diff_density_rms 0.085
_refine_ls_extinction_method none
_refine_ls_goodness_of_fit_ref 1.022
_refine_ls_hydrogen_treatment riding
_refine_ls_matrix_type full
_refine_ls_number_parameters 152
_refine_ls_number_reflns 2779
_refine_ls_number_restraints 0
_refine_ls_restrained_S_all 1.022
_refine_ls_R_factor_all 0.1176
_refine_ls_R_factor_gt 0.0605
_refine_ls_shift/su_max 0.000
_refine_ls_shift/su_mean 0.000
_refine_ls_structure_factor_coef Fsqd
_refine_ls_weighting_details 'calc w=1/[\s^2^(Fo^2^)+(0.0634P)^2^+1.3140P] where P=(Fo^2^+2Fc^2^)/3'
_refine_ls_weighting_scheme calc
_refine_ls_wR_factor_gt 0.1290
_refine_ls_wR_factor_ref 0.1521
_reflns_number_gt 1552
_reflns_number_total 2829
_reflns_threshold_expression >2sigma(I)
_cod_data_source_file cg801217j_si_001.cif
_cod_data_source_block complex1
_cod_depositor_comments
;
The following automatic conversions were performed:

'_symmetry_cell_setting' value 'Orthorhombic' changed to
'orthorhombic' according to
/usr/data/users/saulius/automatic-downloads/retrospective/ACS/lib/dictionaries/cif_core.dic
dictionary named 'cif_core.dic' version 2.4.2 from 2011-04-26.

Automatic conversion script
Id: cif_fix_values 2281 2013-09-26 08:29:07Z andrius 

The following automatic conversions were performed:

'_exptl_crystal_density_meas' value 'not measured' was changed to '?'
- the value is perceived as not measured.

Automatic conversion script
Id: cif_fix_values 3008 2015-01-20 13:52:24Z robertas 
;
_cod_original_cell_volume 2267.6(7)
_cod_original_sg_symbol_H-M pbcn
_cod_database_code 4511051

loop_
_symmetry_equiv_pos_as_xyz
'x, y, z'
'-x+1/2, -y+1/2, z+1/2'
'-x, y, -z+1/2'
'x+1/2, -y+1/2, -z'
'-x, -y, -z'
'x-1/2, y-1/2, -z-1/2'
'x, -y, z-1/2'
'-x-1/2, y-1/2, z'

loop_
_atom_site_label
_atom_site_type_symbol
_atom_site_fract_x
_atom_site_fract_y
_atom_site_fract_z
_atom_site_U_iso_or_equiv
_atom_site_adp_type
_atom_site_occupancy
_atom_site_symmetry_multiplicity
_atom_site_calc_flag
_atom_site_refinement_flags
Cu1 Cu 0.0000 0.86244(6) 0.2500 0.0637(3) Uani 1 2 d S
Cu2 Cu 0.21711(11) 0.91791(4) 0.46059(3) 0.0748(3) Uani 1 1 d .
N2 N 0.0000 0.2664(3) 0.2500 0.0529(13) Uani 1 2 d S
C8 C 0.0000 0.4466(4) 0.2500 0.0512(15) Uani 1 2 d S
C10 C 0.0586(7) 0.5902(3) 0.3015(2) 0.0646(13) Uani 1 1 d .
H10 H 0.0988 0.5620 0.3375 0.078 Uiso 1 1 calc R
C9 C 0.0000 0.5422(4) 0.2500 0.0536(16) Uani 1 2 d S
N4 N 0.0987(7) 0.9039(3) 0.3810(2) 0.0805(13) Uani 1 1 d .
C3 C 0.0752(6) 0.2584(3) 0.1409(2) 0.0503(10) Uani 1 1 d .
C7 C 0.0437(6) 0.4005(3) 0.1973(2) 0.0530(11) Uani 1 1 d .
H7 H 0.0767 0.4300 0.1611 0.064 Uiso 1 1 calc R
C6 C 0.0392(6) 0.3112(3) 0.1975(2) 0.0519(11) Uani 1 1 d .
C2 C 0.1189(8) 0.2957(3) 0.0841(2) 0.0679(14) Uani 1 1 d .
H2 H 0.1308 0.3556 0.0805 0.081 Uiso 1 1 calc R
C12 C 0.0511(7) 0.8939(3) 0.3306(2) 0.0529(11) Uani 1 1 d .
N3 N 0.0000 0.7242(3) 0.2500 0.0581(14) Uani 1 2 d S
C11 C 0.0571(7) 0.6782(3) 0.2991(2) 0.0622(13) Uani 1 1 d .
H11 H 0.0987 0.7084 0.3340 0.075 Uiso 1 1 calc R
C4 C 0.0645(8) 0.1693(3) 0.1423(2) 0.0724(15) Uani 1 1 d .
H4 H 0.0353 0.1407 0.1792 0.087 Uiso 1 1 calc R
C13 C 0.4316(8) 0.9841(3) 0.4909(2) 0.0683(15) Uani 1 1 d .
C1 C 0.1445(9) 0.2433(4) 0.0330(2) 0.0749(16) Uani 1 1 d .
H1 H 0.1697 0.2699 -0.0050 0.090 Uiso 1 1 calc R
C5 C 0.0970(9) 0.1228(3) 0.0893(3) 0.0777(16) Uani 1 1 d .
H5 H 0.0918 0.0626 0.0920 0.093 Uiso 1 1 calc R
N1 N 0.1355(7) 0.1578(3) 0.03432(18) 0.0654(11) Uani 1 1 d .

loop_
_atom_site_aniso_label
_atom_site_aniso_U_11
_atom_site_aniso_U_22
_atom_site_aniso_U_33
_atom_site_aniso_U_23
_atom_site_aniso_U_13
_atom_site_aniso_U_12
Cu1 0.0582(5) 0.0696(6) 0.0631(5) 0.000 -0.0103(4) 0.000
Cu2 0.0945(6) 0.0730(5) 0.0570(4) -0.0001(3) -0.0063(3) -0.0014(4)
N2 0.047(3) 0.053(3) 0.059(3) 0.000 -0.001(3) 0.000
C8 0.039(3) 0.051(3) 0.063(4) 0.000 -0.003(3) 0.000
C10 0.073(3) 0.059(3) 0.062(3) 0.004(3) -0.016(3) -0.003(3)
C9 0.046(4) 0.054(4) 0.061(4) 0.000 0.000(3) 0.000
N4 0.071(3) 0.065(3) 0.106(4) 0.007(3) 0.008(3) -0.008(2)
C3 0.047(3) 0.048(2) 0.056(3) 0.006(2) 0.002(2) 0.004(2)
C7 0.046(3) 0.054(3) 0.059(3) 0.005(2) 0.000(2) 0.001(2)
C6 0.038(2) 0.059(3) 0.059(3) 0.001(2) -0.002(2) 0.000(2)
C2 0.088(4) 0.047(3) 0.069(3) 0.009(3) 0.003(3) 0.011(3)
C12 0.057(3) 0.056(3) 0.045(2) -0.001(2) -0.014(2) -0.003(2)
N3 0.056(3) 0.058(3) 0.061(3) 0.000 -0.010(3) 0.000
C11 0.066(3) 0.061(3) 0.059(3) -0.007(2) -0.016(3) 0.001(2)
C4 0.102(4) 0.056(3) 0.060(3) 0.004(3) 0.019(3) -0.005(3)
C13 0.097(5) 0.060(3) 0.048(3) -0.010(2) -0.002(3) -0.012(3)
C1 0.105(5) 0.069(4) 0.050(3) 0.010(3) 0.000(3) 0.020(3)
C5 0.108(5) 0.052(3) 0.073(4) -0.001(3) 0.011(3) -0.002(3)
N1 0.077(3) 0.060(3) 0.059(3) 0.000(2) -0.007(2) 0.010(2)

loop_
_atom_type_symbol
_atom_type_description
_atom_type_scat_dispersion_real
_atom_type_scat_dispersion_imag
_atom_type_scat_source
C C 0.0033 0.0016 'International Tables Vol C Tables 4.2.6.8 and 6.1.1.4'
H H 0.0000 0.0000 'International Tables Vol C Tables 4.2.6.8 and 6.1.1.4'
N N 0.0061 0.0033 'International Tables Vol C Tables 4.2.6.8 and 6.1.1.4'
Cu Cu 0.3201 1.2651 'International Tables Vol C Tables 4.2.6.8 and 6.1.1.4'

loop_
_geom_angle_atom_site_label_1
_geom_angle_atom_site_label_2
_geom_angle_atom_site_label_3
_geom_angle
_geom_angle_site_symmetry_1
_geom_angle_site_symmetry_3
C12 Cu1 C12 149.5(3) . 3
C12 Cu1 N3 105.27(15) . .
C12 Cu1 N3 105.27(15) 3 .
C13 Cu2 N4 134.1(2) . .
C13 Cu2 N1 104.4(2) . 7_566
N4 Cu2 N1 121.11(18) . 7_566
C6 N2 C6 118.7(5) . 3
C7 C8 C7 117.7(6) 3 .
C7 C8 C9 121.1(3) 3 .
C7 C8 C9 121.1(3) . .
C11 C10 C9 119.8(5) . .
C11 C10 H10 120.1 . .
C9 C10 H10 120.1 . .
C10 C9 C10 115.9(6) . 3
C10 C9 C8 122.1(3) . .
C10 C9 C8 122.1(3) 3 .
C12 N4 Cu2 171.4(5) . .
C4 C3 C2 116.4(4) . .
C4 C3 C6 121.3(4) . .
C2 C3 C6 122.3(4) . .
C8 C7 C6 120.7(5) . .
C8 C7 H7 119.7 . .
C6 C7 H7 119.7 . .
N2 C6 C7 121.1(4) . .
N2 C6 C3 116.1(4) . .
C7 C6 C3 122.8(4) . .
C1 C2 C3 119.4(5) . .
C1 C2 H2 120.3 . .
C3 C2 H2 120.3 . .
N4 C12 Cu1 170.9(5) . .
C11 N3 C11 115.6(6) 3 .
C11 N3 Cu1 122.2(3) 3 .
C11 N3 Cu1 122.2(3) . .
N3 C11 C10 124.4(5) . .
N3 C11 H11 117.8 . .
C10 C11 H11 117.8 . .
C5 C4 C3 119.8(5) . .
C5 C4 H4 120.1 . .
C3 C4 H4 120.1 . .
C13 C13 Cu2 173.3(7) 5_676 .
N1 C1 C2 124.2(5) . .
N1 C1 H1 117.9 . .
C2 C1 H1 117.9 . .
N1 C5 C4 124.4(5) . .
N1 C5 H5 117.8 . .
C4 C5 H5 117.8 . .
C1 N1 C5 115.7(4) . .
C1 N1 Cu2 122.6(4) . 7_565
C5 N1 Cu2 121.0(3) . 7_565

loop_
_geom_bond_atom_site_label_1
_geom_bond_atom_site_label_2
_geom_bond_distance
_geom_bond_site_symmetry_2
Cu1 C12 1.836(5) .
Cu1 C12 1.836(5) 3
Cu1 N3 2.128(5) .
Cu2 C13 1.901(5) .
Cu2 N4 1.907(5) .
Cu2 N1 2.048(4) 7_566
N2 C6 1.351(5) .
N2 C6 1.351(5) 3
C8 C7 1.370(5) 3
C8 C7 1.370(5) .
C8 C9 1.473(8) .
C10 C11 1.356(7) .
C10 C9 1.391(6) .
C10 H10 0.9300 .
C9 C10 1.391(6) 3
N4 C12 1.144(6) .
C3 C4 1.374(6) .
C3 C2 1.385(6) .
C3 C6 1.485(6) .
C7 C6 1.377(7) .
C7 H7 0.9300 .
C2 C1 1.376(6) .
C2 H2 0.9300 .
N3 C11 1.331(5) 3
N3 C11 1.331(5) .
C11 H11 0.9300 .
C4 C5 1.365(7) .
C4 H4 0.9300 .
C13 C13 1.127(10) 5_676
C1 N1 1.318(6) .
C1 H1 0.9300 .
C5 N1 1.328(6) .
C5 H5 0.9300 .
N1 Cu2 2.048(4) 7_565

loop_
_geom_torsion_atom_site_label_1
_geom_torsion_atom_site_label_2
_geom_torsion_atom_site_label_3
_geom_torsion_atom_site_label_4
_geom_torsion
_geom_torsion_site_symmetry_1
_geom_torsion_site_symmetry_4
C11 C10 C9 C10 -0.4(3) . 3
C11 C10 C9 C8 179.6(4) . .
C7 C8 C9 C10 34.6(3) 3 .
C7 C8 C9 C10 -145.4(3) . .
C7 C8 C9 C10 -145.4(3) 3 3
C7 C8 C9 C10 34.6(3) . 3
C13 Cu2 N4 C12 49(3) . .
N1 Cu2 N4 C12 -123(3) 7_566 .
C7 C8 C7 C6 1.4(3) 3 .
C9 C8 C7 C6 -178.6(3) . .
C6 N2 C6 C7 1.4(3) 3 .
C6 N2 C6 C3 -178.2(4) 3 .
C8 C7 C6 N2 -2.9(6) . .
C8 C7 C6 C3 176.8(3) . .
C4 C3 C6 N2 1.4(6) . .
C2 C3 C6 N2 -179.4(4) . .
C4 C3 C6 C7 -178.3(4) . .
C2 C3 C6 C7 1.0(7) . .
C4 C3 C2 C1 1.4(8) . .
C6 C3 C2 C1 -177.9(5) . .
Cu2 N4 C12 Cu1 48(5) . .
C12 Cu1 C12 N4 -145(3) 3 .
N3 Cu1 C12 N4 35(3) . .
C12 Cu1 N3 C11 171.1(3) . 3
C12 Cu1 N3 C11 -8.9(3) 3 3
C12 Cu1 N3 C11 -8.9(3) . .
C12 Cu1 N3 C11 171.1(3) 3 .
C11 N3 C11 C10 -0.4(4) 3 .
Cu1 N3 C11 C10 179.6(4) . .
C9 C10 C11 N3 0.8(8) . .
C2 C3 C4 C5 0.2(8) . .
C6 C3 C4 C5 179.5(5) . .
N4 Cu2 C13 C13 -106(6) . 5_676
N1 Cu2 C13 C13 67(6) 7_566 5_676
C3 C2 C1 N1 -1.9(9) . .
C3 C4 C5 N1 -1.5(9) . .
C2 C1 N1 C5 0.7(9) . .
C2 C1 N1 Cu2 -170.0(4) . 7_565
C4 C5 N1 C1 1.0(9) . .
C4 C5 N1 Cu2 171.9(5) . 7_565
